data_4308490
loop_
_publ_author_name
'Mathieu Roger'
'Th\'er\`ese Arliguie'
'Pierre Thu\'ery'
'Marc Fourmigu\'e'
'Michel Ephritikhine'

_publ_contact_author_address
;
      CEA/Saclay, SCM (CNRS URA 331)
      B\^at. 125
      91191 Gif-sur-Yvette
      France
;
_publ_contact_author_email arliguie@drecam.cea.fr
_publ_contact_author_fax '33 (0) 1 69 08 66 40'
_publ_contact_author_name 'T. Arliguie'
_publ_contact_author_phone '33 (0) 1 69 08 60 42'
_publ_section_title
;
Homoleptic Tris(dithiolene) and Tetrakis(dithiolene) Complexes of
Uranium(IV)
;
_journal_name_full 'Inorganic Chemistry'
_journal_page_first 594
_journal_page_last 600
_journal_paper_doi 10.1021/ic049054q
_journal_volume 44
_journal_year 2005
_chemical_formula_sum 'C56 H80 N4 Na2 O12 S12 U'
_chemical_formula_weight 1669.97
_space_group_IT_number 2
_symmetry_cell_setting triclinic
_symmetry_space_group_name_Hall '-P 1'
_symmetry_space_group_name_H-M 'P -1'
_atom_sites_solution_hydrogens geom
_atom_sites_solution_primary patter
_atom_sites_solution_secondary difmap
_audit_creation_method SHELXL-97
_cell_angle_alpha 83.727(3)
_cell_angle_beta 80.084(5)
_cell_angle_gamma 75.523(4)
_cell_formula_units_Z 2
_cell_length_a 10.4901(5)
_cell_length_b 15.5965(13)
_cell_length_c 22.5780(18)
_cell_measurement_reflns_used 24028
_cell_measurement_temperature 100(2)
_cell_measurement_theta_max 25.68
_cell_measurement_theta_min 2.70
_cell_volume 3514.7(4)
_computing_cell_refinement 'DENZO-SMN (Otwinowski & Minor, 1997)'
_computing_data_collection 'Kappa-CCD software (Nonius B.V., 1998)'
_computing_data_reduction 'DENZO-SMN (Otwinowski & Minor, 1997)'
_computing_molecular_graphics 'SHELXTL (Sheldrick, 1999)'
_computing_publication_material 'SHELXTL (Sheldrick, 1999)'
_computing_structure_refinement 'SHELXL-97 (Sheldrick, 1997)'
_computing_structure_solution 'SHELXS-97 (Sheldrick, 1997)'
_diffrn_ambient_temperature 100(2)
_diffrn_measured_fraction_theta_full 0.922
_diffrn_measured_fraction_theta_max 0.922
_diffrn_measurement_device_type 'Nonius Kappa-CCD'
_diffrn_measurement_method '\f scans'
_diffrn_radiation_monochromator graphite
_diffrn_radiation_source 'fine-focus sealed tube'
_diffrn_radiation_type MoK\a
_diffrn_radiation_wavelength 0.71073
_diffrn_reflns_av_R_equivalents 0.0785
_diffrn_reflns_av_sigmaI/netI 0.1226
_diffrn_reflns_limit_h_max 12
_diffrn_reflns_limit_h_min -12
_diffrn_reflns_limit_k_max 19
_diffrn_reflns_limit_k_min -19
_diffrn_reflns_limit_l_max 27
_diffrn_reflns_limit_l_min -26
_diffrn_reflns_number 24028
_diffrn_reflns_theta_full 25.68
_diffrn_reflns_theta_max 25.68
_diffrn_reflns_theta_min 2.70
_diffrn_standards_decay_% 0
_diffrn_standards_interval_time 0
_exptl_absorpt_coefficient_mu 2.736
_exptl_absorpt_correction_T_max 0.735
_exptl_absorpt_correction_T_min 0.366
_exptl_absorpt_correction_type refdelf
_exptl_absorpt_process_details 'program DELABS from PLATON (Spek, 2000)'
_exptl_crystal_colour 'translucent dark red'
_exptl_crystal_density_diffrn 1.578
_exptl_crystal_density_meas ?
_exptl_crystal_description platelet
_exptl_crystal_F_000 1692
_exptl_crystal_size_max 0.35
_exptl_crystal_size_mid 0.28
_exptl_crystal_size_min 0.12
_refine_diff_density_max 1.118
_refine_diff_density_min -1.173
_refine_diff_density_rms 0.110
_refine_ls_extinction_method none
_refine_ls_goodness_of_fit_ref 1.044
_refine_ls_hydrogen_treatment constr
_refine_ls_matrix_type full
_refine_ls_number_parameters 784
_refine_ls_number_reflns 12311
_refine_ls_number_restraints 99
_refine_ls_restrained_S_all 1.066
_refine_ls_R_factor_all 0.0895
_refine_ls_R_factor_gt 0.0531
_refine_ls_shift/su_max 0.001
_refine_ls_shift/su_mean 0.000
_refine_ls_structure_factor_coef Fsqd
_refine_ls_weighting_details 'calc w=1/[\s^2^(Fo^2^)+(0.0185P)^2^] where P=(Fo^2^+2Fc^2^)/3'
_refine_ls_weighting_scheme calc
_refine_ls_wR_factor_gt 0.1037
_refine_ls_wR_factor_ref 0.1155
_reflns_number_gt 8813
_reflns_number_total 12311
_reflns_threshold_expression >2sigma(I)
_cod_data_source_file ic049054qsi20040716_091518_4.cif
_cod_data_source_block 2
_cod_database_code 4308490

loop_
_symmetry_equiv_pos_as_xyz
'x, y, z'
'-x, -y, -z'

loop_
_atom_site_label
_atom_site_type_symbol
_atom_site_fract_x
_atom_site_fract_y
_atom_site_fract_z
_atom_site_U_iso_or_equiv
_atom_site_adp_type
_atom_site_occupancy
_atom_site_symmetry_multiplicity
_atom_site_calc_flag
_atom_site_refinement_flags
_atom_site_disorder_assembly
_atom_site_disorder_group
U U 0.68330(3) 0.752498(19) 0.739821(13) 0.02148(9) Uani 1 1 d . . .
Na1 Na 0.7823(3) 0.24516(19) 0.60320(14) 0.0337(7) Uani 1 1 d . . .
Na2 Na 0.1363(3) 0.2853(2) 0.91460(14) 0.0336(7) Uani 1 1 d . . .
S1A S 0.71146(19) 0.88101(13) 0.80823(8) 0.0298(4) Uani 1 1 d . . .
S2A S 0.69925(19) 0.67147(13) 0.85314(9) 0.0324(5) Uani 1 1 d . . .
S3A S 0.4192(2) 0.72573(15) 0.89991(10) 0.0386(5) Uani 1 1 d . . .
S4A S 0.4383(2) 0.94431(14) 0.86274(9) 0.0375(5) Uani 1 1 d . . .
C1A C 0.5694(7) 0.8494(5) 0.8488(3) 0.0274(17) Uani 1 1 d . . .
C2A C 0.5627(7) 0.7634(5) 0.8657(3) 0.0274(17) Uani 1 1 d . . .
C3A C 0.2841(8) 0.8231(6) 0.8971(4) 0.045(2) Uani 1 1 d . . .
H3A1 H 0.2641 0.8352 0.8562 0.054 Uiso 1 1 calc R . .
H3A2 H 0.2054 0.8113 0.9228 0.054 Uiso 1 1 calc R . .
C4A C 0.3142(8) 0.9029(6) 0.9164(4) 0.043(2) Uani 1 1 d . . .
H4A1 H 0.3459 0.8884 0.9551 0.052 Uiso 1 1 calc R . .
H4A2 H 0.2329 0.9493 0.9218 0.052 Uiso 1 1 calc R . .
S1B S 0.44852(18) 0.86373(12) 0.71680(8) 0.0270(4) Uani 1 1 d . . .
S2B S 0.53176(18) 0.64073(13) 0.72475(9) 0.0308(5) Uani 1 1 d . . .
S3B S 0.5996(2) 0.64383(13) 0.59297(10) 0.0346(5) Uani 1 1 d . . .
S4B S 0.50548(18) 0.87166(13) 0.58773(9) 0.0297(4) Uani 1 1 d . . .
C1B C 0.5020(6) 0.7980(5) 0.6535(3) 0.0252(17) Uani 1 1 d . . .
C2B C 0.5385(7) 0.7078(5) 0.6564(3) 0.0271(17) Uani 1 1 d . . .
C3B C 0.6692(7) 0.7199(6) 0.5385(4) 0.037(2) Uani 1 1 d . . .
H3B1 H 0.7403 0.7358 0.5539 0.045 Uiso 1 1 calc R . .
H3B2 H 0.7074 0.6905 0.5016 0.045 Uiso 1 1 calc R . .
C4B C 0.5679(7) 0.8021(5) 0.5247(4) 0.0347(19) Uani 1 1 d . . .
H4B1 H 0.4937 0.7856 0.5123 0.042 Uiso 1 1 calc R . .
H4B2 H 0.6070 0.8362 0.4910 0.042 Uiso 1 1 calc R . .
S1C S 0.81780(17) 0.82930(12) 0.64225(8) 0.0243(4) Uani 1 1 d . . .
S2C S 0.89395(17) 0.62068(12) 0.69657(8) 0.0251(4) Uani 1 1 d . . .
S3C S 1.09354(18) 0.65625(13) 0.75887(9) 0.0290(4) Uani 1 1 d . . .
S4C S 1.00340(18) 0.87672(12) 0.70575(8) 0.0273(4) Uani 1 1 d . . .
C1C C 0.9374(6) 0.7881(5) 0.6910(3) 0.0213(16) Uani 1 1 d . . .
C2C C 0.9702(7) 0.7016(5) 0.7114(3) 0.0234(16) Uani 1 1 d . . .
C3C C 1.1894(7) 0.7394(5) 0.7513(4) 0.036(2) Uani 1 1 d . . .
H3C1 H 1.2531 0.7229 0.7794 0.043 Uiso 1 1 calc R . .
H3C2 H 1.2391 0.7402 0.7109 0.043 Uiso 1 1 calc R . .
C4C C 1.1057(7) 0.8312(5) 0.7626(3) 0.0314(18) Uani 1 1 d . . .
H4C1 H 1.1638 0.8700 0.7648 0.038 Uiso 1 1 calc R . .
H4C2 H 1.0492 0.8293 0.8014 0.038 Uiso 1 1 calc R . .
O1 O 0.7547(5) 0.1640(3) 0.5068(2) 0.0281(12) Uani 1 1 d . . .
O2 O 0.7374(5) 0.0939(3) 0.6270(2) 0.0265(12) Uani 1 1 d . . .
O3 O 0.7209(5) 0.1961(3) 0.7241(2) 0.0332(13) Uani 1 1 d . . .
O4 O 0.8223(5) 0.3450(3) 0.6876(2) 0.0325(13) Uani 1 1 d . . .
O5 O 0.8731(5) 0.3828(3) 0.5677(2) 0.0274(12) Uani 1 1 d . . .
O6 O 0.8011(5) 0.3315(3) 0.4682(2) 0.0310(12) Uani 1 1 d . . .
O7 O 0.3653(6) 0.1676(4) 0.8787(3) 0.0555(18) Uani 1 1 d . . .
O8 O 0.2486(6) 0.2826(4) 0.7929(3) 0.0458(15) Uani 1 1 d . . .
O9 O -0.0008(5) 0.3828(3) 0.8276(2) 0.0365(13) Uani 1 1 d . . .
O10 O -0.0623(8) 0.4174(5) 0.9480(3) 0.081(2) Uani 1 1 d DU . .
O11 O -0.0068(8) 0.2758(5) 1.0295(3) 0.068(2) Uani 1 1 d DU . .
O12 O 0.2584(7) 0.1857(4) 0.9970(3) 0.0575(18) Uani 1 1 d U . .
N1 N 0.5458(6) 0.3372(4) 0.6096(3) 0.0384(17) Uani 1 1 d . . .
N2 N 1.0254(6) 0.1672(4) 0.6064(3) 0.0256(14) Uani 1 1 d . . .
N3 N 0.0227(7) 0.1658(5) 0.9025(3) 0.0407(18) Uani 1 1 d . . .
N4 N 0.2934(6) 0.3808(4) 0.9156(3) 0.0362(16) Uani 1 1 d . . .
C1 C 0.7618(8) 0.0710(5) 0.5233(3) 0.0328(19) Uani 1 1 d . . .
H1A H 0.8534 0.0394 0.5251 0.039 Uiso 1 1 calc R . .
H1B H 0.7286 0.0455 0.4935 0.039 Uiso 1 1 calc R . .
C2 C 0.6786(8) 0.0630(5) 0.5839(3) 0.0323(19) Uani 1 1 d . . .
H2A H 0.5885 0.0983 0.5829 0.039 Uiso 1 1 calc R . .
H2B H 0.6750 0.0016 0.5945 0.039 Uiso 1 1 calc R . .
C3 C 0.6820(8) 0.0690(5) 0.6875(3) 0.0312(18) Uani 1 1 d . . .
H3A H 0.6953 0.0050 0.6932 0.037 Uiso 1 1 calc R . .
H3B H 0.5871 0.0955 0.6946 0.037 Uiso 1 1 calc R . .
C4 C 0.7507(8) 0.1011(5) 0.7305(4) 0.0353(19) Uani 1 1 d . . .
H4A H 0.7201 0.0812 0.7715 0.042 Uiso 1 1 calc R . .
H4B H 0.8461 0.0774 0.7218 0.042 Uiso 1 1 calc R . .
C5 C 0.7850(9) 0.2326(5) 0.7622(3) 0.042(2) Uani 1 1 d . . .
H5A H 0.8800 0.2064 0.7557 0.050 Uiso 1 1 calc R . .
H5B H 0.7508 0.2197 0.8041 0.050 Uiso 1 1 calc R . .
C6 C 0.7596(9) 0.3314(6) 0.7483(4) 0.041(2) Uani 1 1 d . . .
H6A H 0.6647 0.3576 0.7521 0.050 Uiso 1 1 calc R . .
H6B H 0.7971 0.3582 0.7759 0.050 Uiso 1 1 calc R . .
C7 C 0.7856(7) 0.4356(5) 0.6648(4) 0.0310(19) Uani 1 1 d . . .
H7A H 0.7924 0.4749 0.6940 0.037 Uiso 1 1 calc R . .
H7B H 0.6946 0.4502 0.6566 0.037 Uiso 1 1 calc R . .
C8 C 0.8799(7) 0.4454(5) 0.6081(3) 0.0255(16) Uani 1 1 d . . .
H8A H 0.8558 0.5052 0.5896 0.031 Uiso 1 1 calc R . .
H8B H 0.9699 0.4347 0.6171 0.031 Uiso 1 1 calc R . .
C9 C 0.9411(7) 0.3977(5) 0.5085(3) 0.0275(17) Uani 1 1 d . . .
H9A H 1.0328 0.3974 0.5105 0.033 Uiso 1 1 calc R . .
H9B H 0.8990 0.4552 0.4911 0.033 Uiso 1 1 calc R . .
C10 C 0.9373(7) 0.3265(5) 0.4699(4) 0.0304(18) Uani 1 1 d . . .
H10A H 0.9836 0.3359 0.4296 0.037 Uiso 1 1 calc R . .
H10B H 0.9797 0.2686 0.4868 0.037 Uiso 1 1 calc R . .
C11 C 0.7825(8) 0.2738(5) 0.4272(3) 0.0328(19) Uani 1 1 d . . .
H11A H 0.8346 0.2839 0.3884 0.039 Uiso 1 1 calc R . .
H11B H 0.6895 0.2888 0.4219 0.039 Uiso 1 1 calc R . .
C12 C 0.8219(7) 0.1765(5) 0.4477(3) 0.0279(17) Uani 1 1 d . . .
H12A H 0.7976 0.1411 0.4206 0.033 Uiso 1 1 calc R . .
H12B H 0.9174 0.1581 0.4473 0.033 Uiso 1 1 calc R . .
C13 C 0.4806(8) 0.3662(7) 0.6607(4) 0.056(3) Uani 1 1 d . . .
H13 H 0.5079 0.3361 0.6959 0.067 Uiso 1 1 calc R . .
C14 C 0.3726(8) 0.4393(7) 0.6662(4) 0.057(3) Uani 1 1 d . . .
H14 H 0.3323 0.4589 0.7039 0.068 Uiso 1 1 calc R . .
C15 C 0.3268(8) 0.4819(6) 0.6150(4) 0.046(2) Uani 1 1 d . . .
H15 H 0.2521 0.5291 0.6168 0.055 Uiso 1 1 calc R . .
C16 C 0.3948(8) 0.4526(6) 0.5613(4) 0.045(2) Uani 1 1 d . . .
H16 H 0.3683 0.4812 0.5255 0.054 Uiso 1 1 calc R . .
C17 C 0.5029(8) 0.3808(6) 0.5596(4) 0.040(2) Uani 1 1 d . . .
H17 H 0.5477 0.3619 0.5223 0.048 Uiso 1 1 calc R . .
C18 C 1.0628(7) 0.0804(5) 0.6213(3) 0.0260(17) Uani 1 1 d . . .
H18 H 1.0024 0.0460 0.6208 0.031 Uiso 1 1 calc R . .
C19 C 1.1859(7) 0.0384(5) 0.6376(3) 0.0282(17) Uani 1 1 d . . .
H19 H 1.2076 -0.0224 0.6476 0.034 Uiso 1 1 calc R . .
C20 C 1.2746(7) 0.0894(5) 0.6383(3) 0.0268(17) Uani 1 1 d . . .
H20 H 1.3575 0.0636 0.6498 0.032 Uiso 1 1 calc R . .
C21 C 1.2408(7) 0.1792(5) 0.6221(3) 0.0294(18) Uani 1 1 d . . .
H21 H 1.3008 0.2145 0.6211 0.035 Uiso 1 1 calc R . .
C22 C 1.1154(7) 0.2147(5) 0.6075(3) 0.0297(18) Uani 1 1 d . . .
H22 H 1.0914 0.2754 0.5976 0.036 Uiso 1 1 calc R . .
C23 C 0.4400(11) 0.1872(8) 0.8212(5) 0.075(3) Uani 1 1 d U . .
H23A H 0.5128 0.1366 0.8105 0.090 Uiso 1 1 calc R . .
H23B H 0.4773 0.2376 0.8234 0.090 Uiso 1 1 calc R . .
C24 C 0.3517(11) 0.2075(7) 0.7755(5) 0.071(3) Uani 1 1 d U . .
H24A H 0.4006 0.2204 0.7364 0.085 Uiso 1 1 calc R . .
H24B H 0.3144 0.1573 0.7730 0.085 Uiso 1 1 calc R . .
C25 C 0.1556(10) 0.3049(7) 0.7523(4) 0.050(2) Uani 1 1 d . . .
H25A H 0.1045 0.2601 0.7560 0.060 Uiso 1 1 calc R . .
H25B H 0.2011 0.3084 0.7112 0.060 Uiso 1 1 calc R . .
C26 C 0.0655(9) 0.3927(6) 0.7674(4) 0.047(2) Uani 1 1 d . . .
H26A H 0.1167 0.4373 0.7644 0.056 Uiso 1 1 calc R . .
H26B H 0.0010 0.4112 0.7397 0.056 Uiso 1 1 calc R . .
C27 C -0.0835(8) 0.4662(6) 0.8470(4) 0.043(2) Uani 1 1 d . . .
H27A H -0.1462 0.4911 0.8192 0.052 Uiso 1 1 calc R . .
H27B H -0.0289 0.5077 0.8479 0.052 Uiso 1 1 calc R . .
C28 C -0.1568(9) 0.4508(6) 0.9085(4) 0.053(3) Uani 1 1 d . . .
H28A H -0.2155 0.5060 0.9220 0.063 Uiso 1 1 calc R . .
H28B H -0.2103 0.4085 0.9078 0.063 Uiso 1 1 calc R . .
C29 C -0.1495(13) 0.4011(11) 1.0050(5) 0.120(5) Uani 1 1 d DU . .
H29A H -0.2050 0.4574 1.0181 0.144 Uiso 1 1 calc R . .
H29B H -0.2079 0.3654 0.9974 0.144 Uiso 1 1 calc R . .
C30 C -0.0762(14) 0.3561(8) 1.0530(6) 0.116(5) Uani 1 1 d DU . .
H30A H -0.0157 0.3896 1.0615 0.140 Uiso 1 1 calc R . .
H30B H -0.1361 0.3468 1.0897 0.140 Uiso 1 1 calc R . .
C31 C 0.0876(11) 0.2265(8) 1.0711(5) 0.068(3) Uani 1 1 d U . .
H31A H 0.1343 0.2669 1.0828 0.081 Uiso 1 1 calc R . .
H31B H 0.0376 0.2045 1.1073 0.081 Uiso 1 1 calc R . .
C32 C 0.1796(12) 0.1557(8) 1.0443(5) 0.079(3) Uani 1 1 d U . .
H32A H 0.2338 0.1220 1.0736 0.095 Uiso 1 1 calc R . .
H32B H 0.1333 0.1167 1.0307 0.095 Uiso 1 1 calc R . .
C33 C 0.3718(11) 0.1146(7) 0.9768(5) 0.069(3) Uani 1 1 d U . .
H33A H 0.3403 0.0634 0.9705 0.083 Uiso 1 1 calc R . .
H33B H 0.4285 0.0972 1.0079 0.083 Uiso 1 1 calc R . .
C34 C 0.4487(11) 0.1414(8) 0.9216(5) 0.068(3) Uani 1 1 d U . .
H34A H 0.4858 0.1901 0.9280 0.082 Uiso 1 1 calc R . .
H34B H 0.5215 0.0922 0.9082 0.082 Uiso 1 1 calc R . .
C35 C 0.0833(11) 0.1068(7) 0.8624(5) 0.059(3) Uani 1 1 d U . .
H35 H 0.1701 0.1075 0.8450 0.070 Uiso 1 1 calc R . .
C36 C 0.0285(12) 0.0453(8) 0.8446(5) 0.072(3) Uani 1 1 d U . .
H36 H 0.0749 0.0080 0.8146 0.087 Uiso 1 1 calc R . .
C37 C -0.0897(12) 0.0398(7) 0.8703(5) 0.063(3) Uani 1 1 d U . .
H37 H -0.1256 -0.0044 0.8601 0.076 Uiso 1 1 calc R . .
C38 C -0.1643(12) 0.0979(9) 0.9128(6) 0.081(3) Uani 1 1 d U . .
H38 H -0.2506 0.0959 0.9303 0.097 Uiso 1 1 calc R . .
C39 C -0.0987(10) 0.1615(7) 0.9278(5) 0.063(3) Uani 1 1 d U . .
H39 H -0.1437 0.2012 0.9566 0.076 Uiso 1 1 calc R . .
C40 C 0.3097(9) 0.4379(6) 0.8678(4) 0.045(2) Uani 1 1 d . . .
H40 H 0.2540 0.4435 0.8390 0.054 Uiso 1 1 calc R . .
C41 C 0.4006(9) 0.4882(6) 0.8578(4) 0.047(2) Uani 1 1 d . . .
H41 H 0.4040 0.5277 0.8239 0.057 Uiso 1 1 calc R . .
C42 C 0.4865(9) 0.4803(6) 0.8977(5) 0.053(3) Uani 1 1 d . . .
H42 H 0.5523 0.5122 0.8917 0.063 Uiso 1 1 calc R . .
C43 C 0.4709(9) 0.4222(6) 0.9480(5) 0.050(3) Uani 1 1 d . . .
H43 H 0.5264 0.4154 0.9770 0.059 Uiso 1 1 calc R . .
C44 C 0.3757(8) 0.3748(5) 0.9556(4) 0.0346(19) Uani 1 1 d . . .
H44 H 0.3679 0.3368 0.9900 0.041 Uiso 1 1 calc R . .

loop_
_atom_site_aniso_label
_atom_site_aniso_U_11
_atom_site_aniso_U_22
_atom_site_aniso_U_33
_atom_site_aniso_U_23
_atom_site_aniso_U_13
_atom_site_aniso_U_12
U 0.02102(14) 0.02118(15) 0.02188(14) 0.00053(11) -0.00327(11) -0.00515(10)
Na1 0.0251(15) 0.0231(16) 0.050(2) 0.0000(14) -0.0005(14) -0.0043(12)
Na2 0.0364(16) 0.0282(17) 0.0391(18) -0.0006(14) -0.0096(15) -0.0108(14)
S1A 0.0368(11) 0.0330(11) 0.0224(10) -0.0006(8) -0.0020(9) -0.0158(9)
S2A 0.0352(11) 0.0279(11) 0.0276(10) 0.0049(9) -0.0030(9) 0.0003(9)
S3A 0.0347(11) 0.0380(12) 0.0400(12) 0.0024(10) 0.0057(10) -0.0124(9)
S4A 0.0461(12) 0.0291(12) 0.0312(11) -0.0062(9) -0.0018(10) 0.0013(9)
C1A 0.029(4) 0.034(5) 0.016(4) -0.004(3) 0.001(3) -0.005(3)
C2A 0.026(4) 0.033(5) 0.021(4) 0.004(3) -0.001(3) -0.005(3)
C3A 0.036(5) 0.055(6) 0.040(5) -0.002(5) -0.005(4) -0.006(4)
C4A 0.036(5) 0.051(6) 0.036(5) -0.015(4) 0.002(4) 0.001(4)
S1B 0.0252(9) 0.0262(10) 0.0272(10) -0.0046(8) -0.0031(8) -0.0011(8)
S2B 0.0265(10) 0.0263(11) 0.0415(12) 0.0017(9) -0.0061(9) -0.0104(8)
S3B 0.0354(11) 0.0281(11) 0.0406(12) -0.0108(9) -0.0134(10) 0.0009(9)
S4B 0.0304(10) 0.0285(11) 0.0288(10) -0.0027(9) -0.0089(9) -0.0009(8)
C1B 0.016(3) 0.026(4) 0.033(4) 0.000(3) -0.004(3) -0.005(3)
C2B 0.022(4) 0.030(4) 0.032(4) -0.001(4) -0.009(3) -0.009(3)
C3B 0.028(4) 0.046(5) 0.038(5) -0.016(4) -0.003(4) -0.006(4)
C4B 0.030(4) 0.036(5) 0.034(5) -0.008(4) 0.002(4) -0.002(4)
S1C 0.0254(9) 0.0246(10) 0.0225(9) 0.0034(8) -0.0048(8) -0.0065(8)
S2C 0.0259(9) 0.0218(10) 0.0290(10) -0.0019(8) -0.0026(8) -0.0093(8)
S3C 0.0239(9) 0.0278(11) 0.0346(11) 0.0038(9) -0.0099(9) -0.0037(8)
S4C 0.0306(10) 0.0246(10) 0.0290(10) 0.0012(8) -0.0048(9) -0.0120(8)
C1C 0.017(3) 0.023(4) 0.023(4) -0.001(3) -0.002(3) -0.004(3)
C2C 0.023(4) 0.025(4) 0.021(4) 0.001(3) -0.002(3) -0.007(3)
C3C 0.028(4) 0.041(5) 0.039(5) -0.007(4) -0.015(4) 0.001(4)
C4C 0.023(4) 0.045(5) 0.029(4) -0.005(4) -0.003(3) -0.012(4)
O1 0.030(3) 0.027(3) 0.027(3) -0.005(2) 0.002(2) -0.009(2)
O2 0.030(3) 0.023(3) 0.027(3) 0.002(2) -0.003(2) -0.010(2)
O3 0.045(3) 0.022(3) 0.033(3) -0.005(2) 0.000(3) -0.011(2)
O4 0.042(3) 0.025(3) 0.029(3) -0.004(2) 0.005(3) -0.009(2)
O5 0.027(3) 0.023(3) 0.030(3) -0.004(2) 0.002(2) -0.005(2)
O6 0.026(3) 0.036(3) 0.032(3) 0.000(3) -0.004(2) -0.011(2)
O7 0.053(4) 0.028(3) 0.081(5) -0.006(3) -0.027(4) 0.013(3)
O8 0.044(3) 0.036(3) 0.047(4) -0.013(3) 0.007(3) 0.006(3)
O9 0.041(3) 0.029(3) 0.033(3) 0.003(3) -0.001(3) -0.001(2)
O10 0.090(4) 0.075(4) 0.057(4) -0.008(3) -0.017(3) 0.027(3)
O11 0.094(4) 0.057(4) 0.054(3) -0.009(3) 0.003(3) -0.028(3)
O12 0.075(4) 0.059(3) 0.048(3) 0.014(3) -0.021(3) -0.034(3)
N1 0.032(4) 0.032(4) 0.048(5) 0.000(3) -0.004(4) -0.005(3)
N2 0.027(3) 0.023(3) 0.028(3) -0.002(3) -0.002(3) -0.008(3)
N3 0.056(5) 0.039(4) 0.037(4) 0.003(3) -0.011(4) -0.028(4)
N4 0.036(4) 0.029(4) 0.045(4) -0.002(3) -0.008(3) -0.011(3)
C1 0.038(4) 0.028(4) 0.035(5) -0.004(4) -0.017(4) -0.004(4)
C2 0.038(4) 0.029(5) 0.029(4) 0.002(4) -0.010(4) -0.004(4)
C3 0.039(4) 0.021(4) 0.032(4) -0.003(3) 0.011(4) -0.015(4)
C4 0.048(5) 0.022(4) 0.032(4) 0.002(4) 0.002(4) -0.008(4)
C5 0.069(6) 0.040(5) 0.020(4) 0.004(4) -0.002(4) -0.025(5)
C6 0.058(6) 0.041(5) 0.029(5) -0.005(4) 0.002(4) -0.023(4)
C7 0.031(4) 0.011(4) 0.046(5) 0.004(3) -0.002(4) -0.001(3)
C8 0.025(4) 0.025(4) 0.028(4) -0.006(3) -0.005(3) -0.006(3)
C9 0.032(4) 0.021(4) 0.032(4) 0.000(3) -0.009(4) -0.008(3)
C10 0.025(4) 0.032(5) 0.033(4) 0.003(4) 0.000(3) -0.008(3)
C11 0.035(4) 0.042(5) 0.022(4) 0.006(4) -0.004(4) -0.015(4)
C12 0.032(4) 0.029(4) 0.026(4) -0.009(3) 0.001(3) -0.012(3)
C13 0.032(5) 0.081(8) 0.045(6) 0.020(6) -0.011(5) -0.003(5)
C14 0.037(5) 0.087(8) 0.036(5) -0.009(5) 0.014(4) -0.007(5)
C15 0.038(5) 0.037(5) 0.056(6) -0.001(5) -0.009(5) 0.003(4)
C16 0.037(5) 0.047(6) 0.049(6) 0.008(5) -0.020(5) -0.003(4)
C17 0.037(5) 0.054(6) 0.030(5) -0.009(4) -0.002(4) -0.012(4)
C18 0.027(4) 0.025(4) 0.026(4) -0.002(3) -0.002(3) -0.008(3)
C19 0.030(4) 0.020(4) 0.032(4) -0.001(3) -0.008(4) -0.002(3)
C20 0.024(4) 0.025(4) 0.026(4) -0.004(3) 0.004(3) 0.000(3)
C21 0.034(4) 0.031(5) 0.025(4) -0.007(3) 0.003(3) -0.015(4)
C22 0.033(4) 0.018(4) 0.033(4) -0.003(3) 0.005(4) -0.003(3)
C23 0.070(5) 0.066(5) 0.078(5) 0.000(4) 0.008(4) -0.009(4)
C24 0.072(5) 0.062(5) 0.067(5) -0.005(4) 0.005(4) -0.004(4)
C25 0.074(7) 0.064(7) 0.017(4) -0.013(4) 0.000(5) -0.025(6)
C26 0.057(6) 0.059(6) 0.027(5) -0.002(4) -0.013(4) -0.016(5)
C27 0.038(5) 0.031(5) 0.050(6) 0.009(4) -0.008(4) 0.006(4)
C28 0.061(6) 0.030(5) 0.057(6) 0.003(5) -0.005(5) 0.004(4)
C29 0.119(7) 0.114(7) 0.118(7) -0.017(5) -0.018(5) -0.009(5)
C30 0.121(6) 0.113(7) 0.109(6) 0.002(5) -0.001(5) -0.031(5)
C31 0.072(5) 0.092(5) 0.049(4) 0.005(4) -0.016(4) -0.037(4)
C32 0.086(5) 0.086(5) 0.073(5) 0.004(4) -0.027(4) -0.031(4)
C33 0.079(5) 0.063(5) 0.071(5) -0.010(4) -0.036(4) -0.010(4)
C34 0.068(5) 0.059(5) 0.079(5) -0.008(4) -0.018(4) -0.012(4)
C35 0.065(4) 0.055(5) 0.060(4) -0.014(4) -0.021(4) -0.011(4)
C36 0.081(5) 0.065(5) 0.072(5) -0.005(4) -0.025(4) -0.009(4)
C37 0.085(5) 0.056(5) 0.058(4) 0.006(4) -0.029(4) -0.025(4)
C38 0.081(5) 0.090(5) 0.076(5) 0.014(4) -0.008(4) -0.040(4)
C39 0.069(5) 0.072(5) 0.057(5) -0.011(4) -0.006(4) -0.031(4)
C40 0.061(6) 0.038(5) 0.037(5) 0.008(4) -0.012(5) -0.015(5)
C41 0.058(6) 0.039(5) 0.043(5) -0.006(4) 0.012(5) -0.020(5)
C42 0.041(5) 0.042(6) 0.079(7) 0.001(5) -0.002(5) -0.023(5)
C43 0.045(5) 0.033(5) 0.078(7) 0.000(5) -0.028(5) -0.012(4)
C44 0.039(4) 0.028(5) 0.036(5) 0.006(4) -0.006(4) -0.011(4)

loop_
_atom_type_symbol
_atom_type_description
_atom_type_scat_dispersion_real
_atom_type_scat_dispersion_imag
_atom_type_scat_source
C C 0.0033 0.0016 'International Tables Vol C Tables 4.2.6.8 and 6.1.1.4'
H H 0.0000 0.0000 'International Tables Vol C Tables 4.2.6.8 and 6.1.1.4'
N N 0.0061 0.0033 'International Tables Vol C Tables 4.2.6.8 and 6.1.1.4'
O O 0.0106 0.0060 'International Tables Vol C Tables 4.2.6.8 and 6.1.1.4'
Na Na 0.0362 0.0249 'International Tables Vol C Tables 4.2.6.8 and 6.1.1.4'
U U -9.6767 9.6646 'International Tables Vol C Tables 4.2.6.8 and 6.1.1.4'
S S 0.1246 0.1234 'International Tables Vol C Tables 4.2.6.8 and 6.1.1.4'

loop_
_geom_angle_atom_site_label_1
_geom_angle_atom_site_label_2
_geom_angle_atom_site_label_3
_geom_angle
_geom_angle_site_symmetry_1
_geom_angle_site_symmetry_3
_geom_angle_publ_flag
S2B U S1B 76.17(6) . . ?
S2B U S1C 120.55(6) . . ?
S1B U S1C 90.43(5) . . ?
S2B U S2C 84.93(6) . . ?
S1B U S2C 145.13(6) . . ?
S1C U S2C 74.22(5) . . ?
S2B U S2A 87.34(6) . . ?
S1B U S2A 119.00(6) . . ?
S1C U S2A 144.68(6) . . ?
S2C U S2A 88.54(6) . . ?
S2B U S1A 146.07(6) . . ?
S1B U S1A 87.43(6) . . ?
S1C U S1A 88.53(6) . . ?
S2C U S1A 122.37(6) . . ?
S2A U S1A 74.82(6) . . ?
S2B U C2B 36.93(15) . . ?
S1B U C2B 59.97(16) . . ?
S1C U C2B 86.24(15) . . ?
S2C U C2B 87.45(16) . . ?
S2A U C2B 124.26(15) . . ?
S1A U C2B 146.88(16) . . ?
S2B U C1C 138.97(15) . . ?
S1B U C1C 122.67(14) . . ?
S1C U C1C 36.64(13) . . ?
S2C U C1C 58.65(15) . . ?
S2A U C1C 108.13(14) . . ?
S1A U C1C 74.77(15) . . ?
C2B U C1C 116.4(2) . . ?
S2B U C1B 59.22(15) . . ?
S1B U C1B 36.97(16) . . ?
S1C U C1B 75.49(14) . . ?
S2C U C1B 108.18(16) . . ?
S2A U C1B 139.78(14) . . ?
S1A U C1B 120.05(16) . . ?
C2B U C1B 27.5(2) . . ?
C1C U C1B 111.81(19) . . ?
S2B U C2C 120.85(15) . . ?
S1B U C2C 148.63(13) . . ?
S1C U C2C 58.41(13) . . ?
S2C U C2C 35.93(15) . . ?
S2A U C2C 89.60(14) . . ?
S1A U C2C 88.22(16) . . ?
C2B U C2C 116.1(2) . . ?
C1C U C2C 27.24(19) . . ?
C1B U C2C 125.4(2) . . ?
S2B U C2A 90.16(16) . . ?
S1B U C2A 84.82(14) . . ?
S1C U C2A 146.82(16) . . ?
S2C U C2A 124.76(14) . . ?
S2A U C2A 36.22(14) . . ?
S1A U C2A 58.51(16) . . ?
C2B U C2A 118.6(2) . . ?
C1C U C2A 124.9(2) . . ?
C1B U C2A 115.9(2) . . ?
C2C U C2A 118.66(19) . . ?
S2B U C1A 110.35(15) . . ?
S1B U C1A 73.51(14) . . ?
S1C U C1A 120.72(15) . . ?
S2C U C1A 141.22(14) . . ?
S2A U C1A 58.17(14) . . ?
S1A U C1A 35.78(15) . . ?
C2B U C1A 126.5(2) . . ?
C1C U C1A 110.0(2) . . ?
C1B U C1A 110.2(2) . . ?
C2C U C1A 117.4(2) . . ?
C2A U C1A 27.1(2) . . ?
O2 Na1 N1 99.5(2) . . ?
O2 Na1 N2 85.65(19) . . ?
N1 Na1 N2 172.1(3) . . ?
O2 Na1 O5 168.4(2) . . ?
N1 Na1 O5 91.0(2) . . ?
N2 Na1 O5 84.49(18) . . ?
O2 Na1 O1 64.77(17) . . ?
N1 Na1 O1 91.4(2) . . ?
N2 Na1 O1 96.3(2) . . ?
O5 Na1 O1 110.36(18) . . ?
O2 Na1 O4 123.63(19) . . ?
N1 Na1 O4 88.6(2) . . ?
N2 Na1 O4 83.5(2) . . ?
O5 Na1 O4 61.12(16) . . ?
O1 Na1 O4 171.48(18) . . ?
O2 Na1 O3 64.15(17) . . ?
N1 Na1 O3 87.0(2) . . ?
N2 Na1 O3 89.87(19) . . ?
O5 Na1 O3 121.8(2) . . ?
O1 Na1 O3 127.82(18) . . ?
O4 Na1 O3 60.69(16) . . ?
N4 Na2 N3 167.3(3) . . ?
N4 Na2 O12 85.4(2) . . ?
N3 Na2 O12 90.5(2) . . ?
N4 Na2 O10 89.4(3) . . ?
N3 Na2 O10 103.1(3) . . ?
O12 Na2 O10 118.3(3) . . ?
N4 Na2 O7 81.5(2) . . ?
N3 Na2 O7 85.9(2) . . ?
O12 Na2 O7 62.2(2) . . ?
O10 Na2 O7 170.9(3) . . ?
N4 Na2 O9 97.9(2) . . ?
N3 Na2 O9 86.2(2) . . ?
O12 Na2 O9 176.6(2) . . ?
O10 Na2 O9 62.3(2) . . ?
O7 Na2 O9 117.8(2) . . ?
N4 Na2 O11 107.7(2) . . ?
N3 Na2 O11 80.8(2) . . ?
O12 Na2 O11 62.8(2) . . ?
O10 Na2 O11 60.8(2) . . ?
O7 Na2 O11 123.0(2) . . ?
O9 Na2 O11 116.2(2) . . ?
N4 Na2 O8 81.6(2) . . ?
N3 Na2 O8 90.3(2) . . ?
O12 Na2 O8 121.4(2) . . ?
O10 Na2 O8 118.4(2) . . ?
O7 Na2 O8 59.51(19) . . ?
O9 Na2 O8 59.01(17) . . ?
O11 Na2 O8 170.4(2) . . ?
C1A S1A U 77.8(3) . . ?
C2A S2A U 77.1(2) . . ?
C2A S3A C3A 104.2(4) . . ?
C1A S4A C4A 104.0(4) . . ?
C2A C1A S1A 124.3(6) . . ?
C2A C1A S4A 125.8(6) . . ?
S1A C1A S4A 109.9(4) . . ?
C2A C1A U 75.1(4) . . ?
S1A C1A U 66.4(2) . . ?
S4A C1A U 132.3(3) . . ?
C1A C2A S2A 123.7(6) . . ?
C1A C2A S3A 126.8(6) . . ?
S2A C2A S3A 109.4(4) . . ?
C1A C2A U 77.9(4) . . ?
S2A C2A U 66.6(2) . . ?
S3A C2A U 126.2(4) . . ?
C4A C3A S3A 113.0(6) . . ?
C3A C4A S4A 112.7(6) . . ?
C1B S1B U 75.7(2) . . ?
C2B S2B U 75.7(2) . . ?
C2B S3B C3B 102.4(4) . . ?
C1B S4B C4B 106.0(4) . . ?
C2B C1B S4B 127.3(6) . . ?
C2B C1B S1B 125.1(6) . . ?
S4B C1B S1B 107.5(4) . . ?
C2B C1B U 75.7(4) . . ?
S4B C1B U 129.1(3) . . ?
S1B C1B U 67.3(2) . . ?
C1B C2B S2B 123.5(6) . . ?
C1B C2B S3B 124.4(6) . . ?
S2B C2B S3B 112.1(4) . . ?
C1B C2B U 76.8(4) . . ?
S2B C2B U 67.3(2) . . ?
S3B C2B U 128.8(3) . . ?
C4B C3B S3B 112.3(5) . . ?
C3B C4B S4B 113.6(6) . . ?
C1C S1C U 75.8(2) . . ?
C2C S2C U 76.8(2) . . ?
C2C S3C C3C 103.5(3) . . ?
C1C S4C C4C 104.9(3) . . ?
C2C C1C S1C 122.8(6) . . ?
C2C C1C S4C 128.3(5) . . ?
S1C C1C S4C 108.9(4) . . ?
C2C C1C U 77.3(4) . . ?
S1C C1C U 67.6(2) . . ?
S4C C1C U 128.0(3) . . ?
C1C C2C S2C 124.5(5) . . ?
C1C C2C S3C 124.5(6) . . ?
S2C C2C S3C 111.0(4) . . ?
C1C C2C U 75.5(4) . . ?
S2C C2C U 67.2(2) . . ?
S3C C2C U 130.5(3) . . ?
C4C C3C S3C 113.5(5) . . ?
C3C C4C S4C 113.1(6) . . ?
C12 O1 C1 111.0(6) . . ?
C12 O1 Na1 124.0(4) . . ?
C1 O1 Na1 109.8(4) . . ?
C2 O2 C3 111.0(5) . . ?
C2 O2 Na1 116.1(4) . . ?
C3 O2 Na1 119.4(4) . . ?
C5 O3 C4 112.6(6) . . ?
C5 O3 Na1 113.7(4) . . ?
C4 O3 Na1 107.3(4) . . ?
C6 O4 C7 112.2(6) . . ?
C6 O4 Na1 117.3(4) . . ?
C7 O4 Na1 106.3(4) . . ?
C8 O5 C9 112.7(5) . . ?
C8 O5 Na1 122.7(4) . . ?
C9 O5 Na1 123.9(4) . . ?
C10 O6 C11 112.8(6) . . ?
C34 O7 C23 110.1(8) . . ?
C34 O7 Na2 114.6(6) . . ?
C23 O7 Na2 117.4(5) . . ?
C25 O8 C24 111.2(8) . . ?
C25 O8 Na2 114.6(5) . . ?
C24 O8 Na2 117.1(5) . . ?
C26 O9 C27 111.0(6) . . ?
C26 O9 Na2 120.1(5) . . ?
C27 O9 Na2 113.2(5) . . ?
C28 O10 C29 101.3(8) . . ?
C28 O10 Na2 117.8(6) . . ?
C29 O10 Na2 116.1(7) . . ?
C30 O11 C31 109.0(9) . . ?
C30 O11 Na2 116.6(7) . . ?
C31 O11 Na2 108.0(6) . . ?
C32 O12 C33 110.3(8) . . ?
C32 O12 Na2 115.7(6) . . ?
C33 O12 Na2 117.0(6) . . ?
C13 N1 C17 116.6(7) . . ?
C13 N1 Na1 120.5(5) . . ?
C17 N1 Na1 119.2(6) . . ?
C18 N2 C22 116.2(6) . . ?
C18 N2 Na1 121.7(5) . . ?
C22 N2 Na1 120.2(5) . . ?
C39 N3 C35 116.2(9) . . ?
C39 N3 Na2 125.6(7) . . ?
C35 N3 Na2 117.8(6) . . ?
C44 N4 C40 115.1(7) . . ?
C44 N4 Na2 127.0(5) . . ?
C40 N4 Na2 117.5(6) . . ?
O1 C1 C2 108.3(6) . . ?
O2 C2 C1 108.2(6) . . ?
O2 C3 C4 108.3(6) . . ?
O3 C4 C3 108.6(6) . . ?
O3 C5 C6 109.1(7) . . ?
O4 C6 C5 106.5(7) . . ?
O4 C7 C8 106.8(6) . . ?
O5 C8 C7 108.7(6) . . ?
O5 C9 C10 109.7(6) . . ?
O6 C10 C9 106.7(6) . . ?
O6 C11 C12 113.6(6) . . ?
O1 C12 C11 108.4(6) . . ?
N1 C13 C14 124.4(8) . . ?
C15 C14 C13 118.6(9) . . ?
C16 C15 C14 117.5(8) . . ?
C15 C16 C17 120.3(8) . . ?
N1 C17 C16 122.5(8) . . ?
N2 C18 C19 124.1(7) . . ?
C20 C19 C18 117.8(7) . . ?
C19 C20 C21 120.0(7) . . ?
C22 C21 C20 117.7(7) . . ?
N2 C22 C21 124.2(7) . . ?
O7 C23 C24 109.1(9) . . ?
O8 C24 C23 107.4(10) . . ?
O8 C25 C26 107.6(7) . . ?
O9 C26 C25 107.6(7) . . ?
O9 C27 C28 108.7(6) . . ?
O10 C28 C27 108.2(8) . . ?
C30 C29 O10 113.3(11) . . ?
O11 C30 C29 102.8(11) . . ?
C32 C31 O11 111.7(9) . . ?
O12 C32 C31 110.2(10) . . ?
O12 C33 C34 111.7(9) . . ?
O7 C34 C33 108.1(9) . . ?
N3 C35 C36 125.2(11) . . ?
C37 C36 C35 118.7(13) . . ?
C36 C37 C38 121.9(12) . . ?
C37 C38 C39 115.3(11) . . ?
N3 C39 C38 122.6(11) . . ?
N4 C40 C41 125.5(8) . . ?
C40 C41 C42 119.3(8) . . ?
C41 C42 C43 116.3(8) . . ?
C44 C43 C42 121.2(9) . . ?
N4 C44 C43 122.6(7) . . ?

loop_
_geom_bond_atom_site_label_1
_geom_bond_atom_site_label_2
_geom_bond_distance
_geom_bond_site_symmetry_2
_geom_bond_publ_flag
U S2B 2.7172(19) . ?
U S1B 2.7300(18) . ?
U S1C 2.7343(17) . ?
U S2C 2.7363(19) . ?
U S2A 2.7398(18) . ?
U S1A 2.760(2) . ?
U C2B 2.854(7) . ?
U C1C 2.868(6) . ?
U C1B 2.867(7) . ?
U C2C 2.890(7) . ?
U C2A 2.909(7) . ?
U C1A 2.944(7) . ?
Na1 O2 2.503(5) . ?
Na1 N1 2.525(7) . ?
Na1 N2 2.546(6) . ?
Na1 O5 2.558(5) . ?
Na1 O1 2.726(6) . ?
Na1 O4 2.737(6) . ?
Na1 O3 2.764(6) . ?
Na2 N4 2.487(7) . ?
Na2 N3 2.510(7) . ?
Na2 O12 2.591(6) . ?
Na2 O10 2.609(8) . ?
Na2 O7 2.692(7) . ?
Na2 O9 2.732(6) . ?
Na2 O11 2.773(8) . ?
Na2 O8 2.797(7) . ?
S1A C1A 1.761(7) . ?
S2A C2A 1.763(8) . ?
S3A C2A 1.776(7) . ?
S3A C3A 1.804(9) . ?
S4A C1A 1.765(8) . ?
S4A C4A 1.813(9) . ?
C1A C2A 1.370(10) . ?
C3A C4A 1.484(12) . ?
S1B C1B 1.779(8) . ?
S2B C2B 1.769(7) . ?
S3B C2B 1.770(8) . ?
S3B C3B 1.805(8) . ?
S4B C1B 1.776(7) . ?
S4B C4B 1.815(8) . ?
C1B C2B 1.359(10) . ?
C3B C4B 1.488(10) . ?
S1C C1C 1.765(7) . ?
S2C C2C 1.741(7) . ?
S3C C2C 1.783(7) . ?
S3C C3C 1.807(8) . ?
S4C C1C 1.777(7) . ?
S4C C4C 1.789(7) . ?
C1C C2C 1.356(9) . ?
C3C C4C 1.503(11) . ?
O1 C12 1.416(8) . ?
O1 C1 1.443(9) . ?
O2 C2 1.421(9) . ?
O2 C3 1.441(8) . ?
O3 C5 1.419(9) . ?
O3 C4 1.432(9) . ?
O4 C6 1.432(9) . ?
O4 C7 1.430(8) . ?
O5 C8 1.427(9) . ?
O5 C9 1.427(8) . ?
O6 C10 1.418(8) . ?
O6 C11 1.427(9) . ?
O7 C34 1.376(11) . ?
O7 C23 1.441(12) . ?
O8 C25 1.408(10) . ?
O8 C24 1.420(12) . ?
O9 C26 1.427(10) . ?
O9 C27 1.437(10) . ?
O10 C28 1.412(11) . ?
O10 C29 1.482(9) . ?
O11 C30 1.392(9) . ?
O11 C31 1.495(11) . ?
O12 C32 1.350(12) . ?
O12 C33 1.456(13) . ?
N1 C13 1.301(12) . ?
N1 C17 1.338(10) . ?
N2 C18 1.334(9) . ?
N2 C22 1.341(9) . ?
N3 C39 1.318(12) . ?
N3 C35 1.328(12) . ?
N4 C44 1.333(10) . ?
N4 C40 1.339(10) . ?
C1 C2 1.501(10) . ?
C3 C4 1.496(11) . ?
C5 C6 1.503(11) . ?
C7 C8 1.497(10) . ?
C9 C10 1.497(11) . ?
C11 C12 1.512(10) . ?
C13 C14 1.391(13) . ?
C14 C15 1.369(12) . ?
C15 C16 1.359(13) . ?
C16 C17 1.380(12) . ?
C18 C19 1.386(9) . ?
C19 C20 1.370(10) . ?
C20 C21 1.380(10) . ?
C21 C22 1.376(10) . ?
C23 C24 1.461(14) . ?
C25 C26 1.493(13) . ?
C27 C28 1.493(12) . ?
C29 C30 1.452(19) . ?
C31 C32 1.389(16) . ?
C33 C34 1.446(14) . ?
C35 C36 1.359(14) . ?
C36 C37 1.294(14) . ?
C37 C38 1.390(16) . ?
C38 C39 1.438(15) . ?
C40 C41 1.355(12) . ?
C41 C42 1.357(12) . ?
C42 C43 1.387(12) . ?
C43 C44 1.361(11) . ?
